data_7200974
loop_
_publ_author_name
'Destro, Riccardo'
'Ortoleva, Emanuele'
'Soave, Raffaella'
'Loconte, Laura'
'Lo Presti, Leonardo'

_publ_section_title
;
 Detection and kinetics of the single-crystal to single-crystal
 complete transformation of a thiiranium ion into thietanium ion
;
_journal_issue 33
_journal_name_full 'Physical Chemistry Chemical Physics'
_journal_page_first 7181
_journal_page_last 7188
_journal_paper_doi 10.1039/b901928f
_journal_volume 11
_journal_year 2009
_chemical_formula_sum 'C11 H23 B F4 S'
_chemical_formula_weight 274.16
_chemical_name_systematic
; 
 ? 
;
_space_group_IT_number 61
_symmetry_cell_setting orthorhombic
_symmetry_space_group_name_Hall '-P 2ac 2ab'
_symmetry_space_group_name_H-M 'P b c a'
_atom_sites_solution_hydrogens geom
_atom_sites_solution_primary direct
_atom_sites_solution_secondary difmap
_audit_creation_method SHELXL-97
_cell_angle_alpha 90.00
_cell_angle_beta 90.00
_cell_angle_gamma 90.00
_cell_formula_units_Z 8
_cell_length_a 13.704(4)
_cell_length_b 11.701(6)
_cell_length_c 18.657(8)
_cell_measurement_reflns_used 66
_cell_measurement_temperature 293(2)
_cell_measurement_theta_max 11.65
_cell_measurement_theta_min 4.00
_cell_volume 2992(2)
_computing_cell_refinement 'Siemens XSCANS'
_computing_data_collection 'Siemens XSCANS'
_computing_data_reduction 'Siemens XSCANS'
_computing_molecular_graphics
;
Brandenburg, K.; Putz, H. Diamond - Crystal and Molecular 
Structure Visualization 3.1d; Crystal Impact GbR: Bonn, 
2006; http://www.crystalimpact.com/diamond.
;
_computing_structure_refinement 'SHELXL-97 (Sheldrick, 1997)'
_computing_structure_solution 'SHELXS-97 (Sheldrick, 1990)'
_diffrn_ambient_temperature 293(2)
_diffrn_measured_fraction_theta_full 0.998
_diffrn_measured_fraction_theta_max 0.998
_diffrn_measurement_device_type 'Siemens P4'
_diffrn_measurement_method '2\q/\w scans'
_diffrn_radiation_monochromator graphite
_diffrn_radiation_source 'fine-focus sealed tube'
_diffrn_radiation_type MoK\a
_diffrn_radiation_wavelength 0.71073
_diffrn_reflns_av_R_equivalents 0.2466
_diffrn_reflns_av_sigmaI/netI 0.1957
_diffrn_reflns_limit_h_max 13
_diffrn_reflns_limit_h_min 0
_diffrn_reflns_limit_k_max 11
_diffrn_reflns_limit_k_min -11
_diffrn_reflns_limit_l_max 17
_diffrn_reflns_limit_l_min -8
_diffrn_reflns_number 4976
_diffrn_reflns_theta_full 19.98
_diffrn_reflns_theta_max 19.98
_diffrn_reflns_theta_min 2.18
_exptl_absorpt_coefficient_mu 0.237
_exptl_absorpt_correction_type none
_exptl_crystal_colour colourless
_exptl_crystal_density_diffrn 1.217
_exptl_crystal_density_method 'not measured'
_exptl_crystal_description prism
_exptl_crystal_F_000 1168
_exptl_crystal_size_max 0.32
_exptl_crystal_size_mid 0.25
_exptl_crystal_size_min 0.15
_refine_diff_density_max 0.255
_refine_diff_density_min -0.234
_refine_diff_density_rms 0.062
_refine_ls_extinction_method none
_refine_ls_goodness_of_fit_ref 0.994
_refine_ls_hydrogen_treatment constr
_refine_ls_matrix_type full
_refine_ls_number_parameters 161
_refine_ls_number_reflns 1385
_refine_ls_number_restraints 21
_refine_ls_restrained_S_all 0.988
_refine_ls_R_factor_all 0.2685
_refine_ls_R_factor_gt 0.1056
_refine_ls_shift/su_max 0.001
_refine_ls_shift/su_mean 0.000
_refine_ls_structure_factor_coef Fsqd
_refine_ls_weighting_details 'w=1/[\s^2^(Fo^2^)+(0.1000P)^2^+0.0000P] where P=(Fo^2^+2Fc^2^)/3'
_refine_ls_weighting_scheme calc
_refine_ls_wR_factor_gt 0.2148
_refine_ls_wR_factor_ref 0.2896
_reflns_number_gt 479
_reflns_number_total 1385
_reflns_threshold_expression >2sigma(I)
_cod_data_source_file b901928f.txt
_cod_data_source_block setC1
_cod_depositor_comments
;
The following automatic conversions were performed:

'_refine_ls_weighting_scheme' value 'calc
w=1/[\s^2^(Fo^2^)+(0.1000P)^2^+0.0000P] where P=(Fo^2^+2Fc^2^)/3' was
changed to 'calc'. New tag '_refine_ls_weighting_details' was
created. The value of the new tag was set to
'w=1/[\s^2^(Fo^2^)+(0.1000P)^2^+0.0000P] where P=(Fo^2^+2Fc^2^)/3'.

Automatic conversion script
Id: cif_fix_values 3143 2015-03-26 13:38:13Z robertas 
;
_cod_original_sg_symbol_H-M Pbca
_cod_database_code 7200974

loop_
_symmetry_equiv_pos_as_xyz
'x, y, z'
'-x+1/2, -y, z+1/2'
'-x, y+1/2, -z+1/2'
'x+1/2, -y+1/2, -z'
'-x, -y, -z'
'x-1/2, y, -z-1/2'
'x, -y-1/2, z-1/2'
'-x-1/2, y-1/2, z'

loop_
_atom_site_label
_atom_site_type_symbol
_atom_site_fract_x
_atom_site_fract_y
_atom_site_fract_z
_atom_site_U_iso_or_equiv
_atom_site_adp_type
_atom_site_occupancy
_atom_site_calc_flag
_atom_site_refinement_flags
_atom_site_disorder_assembly
_atom_site_disorder_group
S1 S 0.0438(3) 0.0630(3) 0.6111(3) 0.0995(19) Uani 1 d . . .
C1 C 0.1267(9) 0.0684(10) 0.6863(8) 0.112(6) Uani 1 d . . .
H1A H 0.1424 -0.0079 0.7011 0.168 Uiso 1 calc R . .
H1B H 0.0964 0.1086 0.7252 0.168 Uiso 1 calc R . .
H1C H 0.1853 0.1074 0.6724 0.168 Uiso 1 calc R . .
C2 C -0.0152(11) 0.2039(15) 0.5876(8) 0.091(5) Uani 1 d . . .
H2 H -0.0479 0.2007 0.5410 0.137 Uiso 1 calc . . .
C3 C -0.0673(10) 0.1388(12) 0.6411(8) 0.072(4) Uani 1 d . . .
H3 H -0.0613 0.1708 0.6894 0.109 Uiso 1 calc . . .
C4 C 0.0358(13) 0.3133(15) 0.5981(9) 0.101(6) Uani 1 d . . .
C6 C 0.0747(12) 0.3414(12) 0.6723(9) 0.130(7) Uani 1 d . . .
H6A H 0.0243 0.3294 0.7072 0.196 Uiso 1 calc R . .
H6B H 0.0953 0.4198 0.6736 0.196 Uiso 1 calc R . .
H6C H 0.1292 0.2927 0.6829 0.196 Uiso 1 calc R . .
C8 C -0.0530(10) 0.3987(11) 0.5817(10) 0.131(7) Uani 1 d . . .
H8A H -0.1057 0.3834 0.6142 0.197 Uiso 1 calc R . .
H8B H -0.0750 0.3876 0.5333 0.197 Uiso 1 calc R . .
H8C H -0.0315 0.4762 0.5876 0.197 Uiso 1 calc R . .
C10 C 0.1222(10) 0.3219(12) 0.5436(9) 0.132(7) Uani 1 d . . .
H10A H 0.0992 0.3035 0.4963 0.198 Uiso 1 calc R . .
H10B H 0.1727 0.2692 0.5570 0.198 Uiso 1 calc R . .
H10C H 0.1478 0.3982 0.5438 0.198 Uiso 1 calc R . .
C5 C -0.1644(10) 0.0811(13) 0.6280(9) 0.075(4) Uani 1 d . . .
C7 C -0.2428(9) 0.1726(11) 0.6363(7) 0.086(5) Uani 1 d . . .
H7A H -0.3061 0.1374 0.6354 0.129 Uiso 1 calc R . .
H7B H -0.2378 0.2264 0.5976 0.129 Uiso 1 calc R . .
H7C H -0.2340 0.2116 0.6811 0.129 Uiso 1 calc R . .
C9 C -0.1768(9) -0.0099(13) 0.6844(8) 0.097(5) Uani 1 d . . .
H9A H -0.1331 -0.0722 0.6746 0.146 Uiso 1 calc R . .
H9B H -0.2429 -0.0372 0.6838 0.146 Uiso 1 calc R . .
H9C H -0.1623 0.0216 0.7307 0.146 Uiso 1 calc R . .
C11 C -0.1704(10) 0.0292(11) 0.5519(9) 0.105(6) Uani 1 d . . .
H11A H -0.1595 0.0881 0.5170 0.157 Uiso 1 calc R . .
H11B H -0.2339 -0.0035 0.5447 0.157 Uiso 1 calc R . .
H11C H -0.1217 -0.0291 0.5468 0.157 Uiso 1 calc R . .
B1 B 0.9067(11) 0.2780(13) 0.3561(8) 0.146(13) Uani 1 d D . .
F1 F 0.9370(10) 0.2067(9) 0.4053(6) 0.229(8) Uani 1 d D . .
F2 F 0.9810(8) 0.3309(9) 0.3275(6) 0.188(5) Uani 1 d D . .
F3 F 0.8500(8) 0.3536(9) 0.3861(6) 0.204(6) Uani 1 d D . .
F4 F 0.8596(9) 0.2215(11) 0.3067(6) 0.230(7) Uani 1 d D . .

loop_
_atom_site_aniso_label
_atom_site_aniso_U_11
_atom_site_aniso_U_22
_atom_site_aniso_U_33
_atom_site_aniso_U_23
_atom_site_aniso_U_13
_atom_site_aniso_U_12
S1 0.081(3) 0.101(3) 0.117(4) 0.009(3) 0.013(3) 0.032(3)
C1 0.058(9) 0.092(11) 0.187(17) 0.025(12) -0.035(12) 0.033(8)
C2 0.086(11) 0.104(13) 0.083(15) -0.005(11) 0.004(10) -0.012(10)
C3 0.061(10) 0.084(10) 0.072(12) -0.013(9) 0.001(10) 0.010(9)
C4 0.148(15) 0.095(13) 0.058(13) -0.025(11) 0.035(13) -0.044(14)
C6 0.199(18) 0.065(11) 0.127(17) -0.011(11) -0.033(15) -0.056(10)
C8 0.137(13) 0.053(10) 0.20(2) 0.001(10) -0.042(14) 0.030(10)
C10 0.098(11) 0.158(16) 0.139(16) 0.044(13) 0.039(14) -0.021(12)
C5 0.077(11) 0.067(11) 0.080(14) 0.012(11) -0.005(11) -0.003(10)
C7 0.061(8) 0.095(10) 0.101(13) -0.001(11) -0.008(9) 0.003(8)
C9 0.096(12) 0.078(10) 0.118(14) -0.003(11) -0.020(12) -0.011(9)
C11 0.096(12) 0.093(12) 0.125(16) -0.017(12) -0.009(12) -0.012(9)
B1 0.092(17) 0.16(3) 0.18(4) -0.07(3) 0.07(2) 0.002(19)
F1 0.35(2) 0.134(9) 0.202(15) 0.054(9) -0.043(13) 0.047(10)
F2 0.156(10) 0.218(11) 0.190(13) -0.023(10) 0.055(9) -0.065(9)
F3 0.173(10) 0.172(11) 0.266(16) -0.061(11) 0.027(11) 0.027(8)
F4 0.257(14) 0.262(16) 0.169(13) -0.023(11) -0.065(12) -0.084(12)

loop_
_atom_type_symbol
_atom_type_description
_atom_type_scat_dispersion_real
_atom_type_scat_dispersion_imag
_atom_type_scat_source
C C 0.0033 0.0016 'International Tables Vol C Tables 4.2.6.8 and 6.1.1.4'
H H 0.0000 0.0000 'International Tables Vol C Tables 4.2.6.8 and 6.1.1.4'
B B 0.0013 0.0007 'International Tables Vol C Tables 4.2.6.8 and 6.1.1.4'
F F 0.0171 0.0103 'International Tables Vol C Tables 4.2.6.8 and 6.1.1.4'
S S 0.1246 0.1234 'International Tables Vol C Tables 4.2.6.8 and 6.1.1.4'

loop_
_geom_angle_atom_site_label_1
_geom_angle_atom_site_label_2
_geom_angle_atom_site_label_3
_geom_angle
_geom_angle_site_symmetry_1
_geom_angle_site_symmetry_3
_geom_angle_publ_flag
C1 S1 C3 105.4(6) . . ?
C1 S1 C2 114.8(6) . . ?
C3 S1 C2 45.4(5) . . ?
C1 S1 C4 93.0(6) . . ?
C3 S1 C4 61.1(6) . . ?
C2 S1 C4 25.2(6) . . ?
S1 C1 H1A 109.5 . . ?
S1 C1 H1B 109.5 . . ?
H1A C1 H1B 109.5 . . ?
S1 C1 H1C 109.5 . . ?
H1A C1 H1C 109.5 . . ?
H1B C1 H1C 109.5 . . ?
C3 C2 C4 127.0(14) . . ?
C3 C2 S1 65.9(8) . . ?
C4 C2 S1 121.7(11) . . ?
C3 C2 H2 111.6 . . ?
C4 C2 H2 111.6 . . ?
S1 C2 H2 111.6 . . ?
C2 C3 C5 124.0(13) . . ?
C2 C3 S1 68.7(8) . . ?
C5 C3 S1 117.5(9) . . ?
C2 C3 H3 113.1 . . ?
C5 C3 H3 113.1 . . ?
S1 C3 H3 113.1 . . ?
C2 C4 C6 118.4(14) . . ?
C2 C4 C10 109.2(14) . . ?
C6 C4 C10 108.2(15) . . ?
C2 C4 C8 98.9(13) . . ?
C6 C4 C8 107.8(13) . . ?
C10 C4 C8 114.2(14) . . ?
C2 C4 S1 33.1(7) . . ?
C6 C4 S1 97.3(10) . . ?
C10 C4 S1 95.1(9) . . ?
C8 C4 S1 131.6(10) . . ?
C4 C6 H6A 109.5 . . ?
C4 C6 H6B 109.5 . . ?
H6A C6 H6B 109.5 . . ?
C4 C6 H6C 109.5 . . ?
H6A C6 H6C 109.5 . . ?
H6B C6 H6C 109.5 . . ?
C4 C8 H8A 109.5 . . ?
C4 C8 H8B 109.5 . . ?
H8A C8 H8B 109.5 . . ?
C4 C8 H8C 109.5 . . ?
H8A C8 H8C 109.5 . . ?
H8B C8 H8C 109.5 . . ?
C4 C10 H10A 109.5 . . ?
C4 C10 H10B 109.5 . . ?
H10A C10 H10B 109.5 . . ?
C4 C10 H10C 109.5 . . ?
H10A C10 H10C 109.5 . . ?
H10B C10 H10C 109.5 . . ?
C9 C5 C3 107.6(12) . . ?
C9 C5 C7 110.2(13) . . ?
C3 C5 C7 106.9(11) . . ?
C9 C5 C11 110.9(13) . . ?
C3 C5 C11 111.8(12) . . ?
C7 C5 C11 109.3(12) . . ?
C5 C7 H7A 109.5 . . ?
C5 C7 H7B 109.5 . . ?
H7A C7 H7B 109.5 . . ?
C5 C7 H7C 109.5 . . ?
H7A C7 H7C 109.5 . . ?
H7B C7 H7C 109.5 . . ?
C5 C9 H9A 109.5 . . ?
C5 C9 H9B 109.5 . . ?
H9A C9 H9B 109.5 . . ?
C5 C9 H9C 109.5 . . ?
H9A C9 H9C 109.5 . . ?
H9B C9 H9C 109.5 . . ?
C5 C11 H11A 109.5 . . ?
C5 C11 H11B 109.5 . . ?
H11A C11 H11B 109.5 . . ?
C5 C11 H11C 109.5 . . ?
H11A C11 H11C 109.5 . . ?
H11B C11 H11C 109.5 . . ?
F3 B1 F4 110.6(12) . . ?
F3 B1 F2 108.6(12) . . ?
F4 B1 F2 109.8(12) . . ?
F3 B1 F1 108.7(12) . . ?
F4 B1 F1 109.3(12) . . ?
F2 B1 F1 109.9(12) . . ?

loop_
_geom_bond_atom_site_label_1
_geom_bond_atom_site_label_2
_geom_bond_distance
_geom_bond_site_symmetry_2
_geom_bond_publ_flag
S1 C1 1.807(14) . ?
S1 C3 1.849(13) . ?
S1 C2 1.887(16) . ?
S1 C4 2.941(18) . ?
C1 H1A 0.9600 . ?
C1 H1B 0.9600 . ?
C1 H1C 0.9600 . ?
C2 C3 1.443(18) . ?
C2 C4 1.472(17) . ?
C2 H2 0.9800 . ?
C3 C5 1.511(16) . ?
C3 H3 0.9800 . ?
C4 C6 1.519(18) . ?
C4 C10 1.564(17) . ?
C4 C8 1.605(18) . ?
C6 H6A 0.9600 . ?
C6 H6B 0.9600 . ?
C6 H6C 0.9600 . ?
C8 H8A 0.9600 . ?
C8 H8B 0.9600 . ?
C8 H8C 0.9600 . ?
C10 H10A 0.9600 . ?
C10 H10B 0.9600 . ?
C10 H10C 0.9600 . ?
C5 C9 1.507(16) . ?
C5 C7 1.525(15) . ?
C5 C11 1.546(18) . ?
C7 H7A 0.9600 . ?
C7 H7B 0.9600 . ?
C7 H7C 0.9600 . ?
C9 H9A 0.9600 . ?
C9 H9B 0.9600 . ?
C9 H9C 0.9600 . ?
C11 H11A 0.9600 . ?
C11 H11B 0.9600 . ?
C11 H11C 0.9600 . ?
B1 F3 1.304(12) . ?
B1 F4 1.304(13) . ?
B1 F2 1.306(12) . ?
B1 F1 1.308(13) . ?

loop_
_geom_torsion_atom_site_label_1
_geom_torsion_atom_site_label_2
_geom_torsion_atom_site_label_3
_geom_torsion_atom_site_label_4
_geom_torsion
_geom_torsion_site_symmetry_1
_geom_torsion_site_symmetry_2
_geom_torsion_site_symmetry_3
_geom_torsion_site_symmetry_4
_geom_torsion_publ_flag
C1 S1 C2 C3 -87.5(10) . . . . ?
C4 S1 C2 C3 -119.9(17) . . . . ?
C1 S1 C2 C4 32.4(16) . . . . ?
C3 S1 C2 C4 119.9(17) . . . . ?
C4 C2 C3 C5 138.0(16) . . . . ?
S1 C2 C3 C5 -109.5(12) . . . . ?
C4 C2 C3 S1 -112.5(15) . . . . ?
C1 S1 C3 C2 109.8(9) . . . . ?
C4 S1 C3 C2 24.9(8) . . . . ?
C1 S1 C3 C5 -132.0(12) . . . . ?
C2 S1 C3 C5 118.3(15) . . . . ?
C4 S1 C3 C5 143.2(14) . . . . ?
C3 C2 C4 C6 27(2) . . . . ?
S1 C2 C4 C6 -56(2) . . . . ?
C3 C2 C4 C10 151.0(14) . . . . ?
S1 C2 C4 C10 68.8(18) . . . . ?
C3 C2 C4 C8 -89.4(17) . . . . ?
S1 C2 C4 C8 -171.6(12) . . . . ?
C3 C2 C4 S1 82.2(17) . . . . ?
C1 S1 C4 C2 -150.8(15) . . . . ?
C3 S1 C4 C2 -44.8(14) . . . . ?
C1 S1 C4 C6 -17.9(11) . . . . ?
C3 S1 C4 C6 88.1(10) . . . . ?
C2 S1 C4 C6 132.9(19) . . . . ?
C1 S1 C4 C10 91.3(11) . . . . ?
C3 S1 C4 C10 -162.7(12) . . . . ?
C2 S1 C4 C10 -117.9(19) . . . . ?
C1 S1 C4 C8 -139.7(14) . . . . ?
C3 S1 C4 C8 -33.7(14) . . . . ?
C2 S1 C4 C8 11.2(15) . . . . ?
C2 C3 C5 C9 159.9(13) . . . . ?
S1 C3 C5 C9 78.1(15) . . . . ?
C2 C3 C5 C7 -81.7(17) . . . . ?
S1 C3 C5 C7 -163.5(10) . . . . ?
C2 C3 C5 C11 37.8(18) . . . . ?
S1 C3 C5 C11 -43.9(16) . . . . ?
